data_2002148
loop_
_publ_author_name
'Mueller-Buschbaum, H'
'Wulff, L'

_publ_section_title
;
Zur Kristallchemie der Kupfer(II)-Zink-Tellurate Cu5 Zn4 Te3 O18 und
Cu1.5 Zn1.5 Te O6, mit einer Notiz ueber Cu1.5 Co1.5 Te O6
;
_journal_name_full
;
Zeitschrift fuer Naturforschung, Teil B. Anorganische Chemie,
Organische Chemie (42,1987-)
;
_journal_page_first 53
_journal_page_last 57
_journal_volume 53
_journal_year 1998
_chemical_formula_structural 'Cu3 Co3 (Te O6)2'
_chemical_formula_sum 'Co3 Cu3 O12 Te2'
_chemical_name_systematic 'Tricopper tricobalt bis(tellurate)'
_space_group_IT_number 206
_symmetry_cell_setting cubic
_symmetry_Int_Tables_number 206
_symmetry_space_group_name_Hall '-I 2b 2c 3'
_symmetry_space_group_name_H-M 'I a -3'
_cell_angle_alpha 90
_cell_angle_beta 90
_cell_angle_gamma 90
_cell_formula_units_Z 4
_cell_length_a 9.5702(5)
_cell_length_b 9.5702(5)
_cell_length_c 9.5702(5)
_cell_volume 876.5
_refine_ls_R_factor_all 0.015
_cod_database_code 2002148

loop_
_symmetry_equiv_pos_as_xyz
x,y,z
x,-y,1/2-z
1/2-x,y,-z
-x,1/2-y,z
y,z,x
-y,1/2-z,x
y,-z,1/2-x
1/2-y,z,-x
z,x,y
1/2-z,x,-y
-z,1/2-x,y
z,-x,1/2-y
-x,-y,-z
-x,y,1/2+z
1/2+x,-y,z
x,1/2+y,-z
-y,-z,-x
y,1/2+z,-x
-y,z,1/2+x
1/2+y,-z,x
-z,-x,-y
1/2+z,-x,y
z,1/2+x,-y
-z,x,1/2+y
1/2+x,1/2+y,1/2+z
1/2+x,1/2-y,-z
-x,1/2+y,1/2-z
1/2-x,-y,1/2+z
1/2+y,1/2+z,1/2+x
1/2-y,-z,1/2+x
1/2+y,1/2-z,-x
-y,1/2+z,1/2-x
1/2+z,1/2+x,1/2+y
-z,1/2+x,1/2-y
1/2-z,-x,1/2+y
1/2+z,1/2-x,-y
1/2-x,1/2-y,1/2-z
1/2-x,1/2+y,z
x,1/2-y,1/2+z
1/2+x,y,1/2-z
1/2-y,1/2-z,1/2-x
1/2+y,z,1/2-x
1/2-y,1/2+z,x
y,1/2-z,1/2+x
1/2-z,1/2-x,1/2-y
z,1/2-x,1/2+y
1/2+z,x,1/2-y
1/2-z,1/2+x,y

loop_
_atom_site_aniso_label
_atom_site_aniso_U_11
_atom_site_aniso_U_12
_atom_site_aniso_U_13
_atom_site_aniso_U_22
_atom_site_aniso_U_23
_atom_site_aniso_U_33
Te1 0.00687(10) -0.00005(4) -0.00005(4) 0.00687(10) -0.00005(4) 0.00687(10)
Cu1 0.0093(2) 0. 0. 0.00861(14) -0.00307(8) 0.0133(2)
Co1 0.0093(2) 0. 0. 0.00861(14) -0.00307(8) 0.0133(2)
O1 0.0125(5) -0.0003(4) -0.0036(4) 0.0125(5) 0.0021(4) 0.0113(5)

loop_
_atom_site_label
_atom_site_type_symbol
_atom_site_symmetry_multiplicity
_atom_site_Wyckoff_symbol
_atom_site_fract_x
_atom_site_fract_y
_atom_site_fract_z
_atom_site_occupancy
_atom_site_attached_hydrogens
_atom_site_calc_flag
Te1 Te6+ 8 b 0.25 0.25 0.25 1. 0 d
Cu1 Cu2+ 24 d 0.96776(5) 0. 0.25 0.5 0 d
Co1 Co2+ 24 d 0.96776(5) 0. 0.25 0.5 0 d
O1 O2- 48 e 0.37119(12) 0.17195(14) 0.39137(12) 1. 0 d

loop_
_atom_type_symbol
_atom_type_oxidation_number
Te6+ 6.000
Cu2+ 2.000
Co2+ 2.000
O2- -2.000
